data_7705498
loop_
_publ_author_name
'Kirkman-Davis, Emma'
'Witkos, Faith E.'
'Selmani, Veli'
'Monroe, Jeffrey C.'
'Landee, Christopher P.'
'Turnbull, Mark M.'
'Dawe, Louise N.'
'Polson, Matthew I. J.'
'Wikaira, Jan L.'

_publ_section_title
;
 Pyrazine-bridged Cu(ii) chains: diaquabis(n-methyl-2-pyridone)copper(ii)
 perchlorate complexes.
;
_journal_issue 39
_journal_name_full 'Dalton transactions (Cambridge, England : 2003)'
_journal_page_first 13693
_journal_page_last 13703
_journal_paper_doi 10.1039/d0dt02716b
_journal_volume 49
_journal_year 2020
_chemical_formula_sum 'C16 H22 Cl2 Cu N4 O12'
_chemical_formula_weight 596.81
_chemical_name_systematic 'catena-diaquabis(5-methyl-2-pyridone)pyrazinecopper(II) perchlorate'
_space_group_crystal_system triclinic
_space_group_IT_number 2
_space_group_name_Hall '-P 1'
_space_group_name_H-M_alt 'P -1'
_atom_sites_solution_hydrogens mixed
_atom_sites_solution_primary direct
_atom_sites_solution_secondary difmap
_audit_creation_method SHELXL-2018/3
_audit_update_record
;
2020-07-19 deposited with the CCDC.	2020-09-23 downloaded from the CCDC.
;
_cell_angle_alpha 79.958(5)
_cell_angle_beta 73.894(4)
_cell_angle_gamma 66.235(5)
_cell_formula_units_Z 1
_cell_length_a 6.8463(3)
_cell_length_b 8.0507(5)
_cell_length_c 11.6595(6)
_cell_measurement_reflns_used 6825
_cell_measurement_temperature 120.01(16)
_cell_measurement_theta_max 73.3430
_cell_measurement_theta_min 5.9710
_cell_volume 563.63(6)
_computing_cell_refinement 'CrysAlisPro 1.171.39.46e (Rigaku OD, 2018)'
_computing_data_collection 'CrysAlisPro 1.171.39.46e (Rigaku OD, 2018)'
_computing_data_reduction 'CrysAlisPro 1.171.39.46e (Rigaku OD, 2018)'
_computing_structure_refinement 'SHELXL-2016/4 (Sheldrick, 2016)'
_computing_structure_solution 'SHELXT 2018/2 (Sheldrick, 2018)'
_diffrn_ambient_temperature 120.01(16)
_diffrn_measured_fraction_theta_full 0.999
_diffrn_measured_fraction_theta_max 0.976
_diffrn_measurement_device 'four-circle diffractometer'
_diffrn_measurement_device_type 'SuperNova, Dual, Cu at home/near, Atlas'
_diffrn_measurement_method '\w scans'
_diffrn_radiation_type CuK\a
_diffrn_radiation_wavelength 1.54184
_diffrn_reflns_av_R_equivalents 0.0361
_diffrn_reflns_av_unetI/netI 0.0177
_diffrn_reflns_Laue_measured_fraction_full 0.999
_diffrn_reflns_Laue_measured_fraction_max 0.976
_diffrn_reflns_limit_h_max 8
_diffrn_reflns_limit_h_min -8
_diffrn_reflns_limit_k_max 9
_diffrn_reflns_limit_k_min -9
_diffrn_reflns_limit_l_max 14
_diffrn_reflns_limit_l_min -14
_diffrn_reflns_number 10703
_diffrn_reflns_point_group_measured_fraction_full 0.999
_diffrn_reflns_point_group_measured_fraction_max 0.976
_diffrn_reflns_theta_full 67.684
_diffrn_reflns_theta_max 73.497
_diffrn_reflns_theta_min 6.021
_diffrn_source 'micro-focus sealed X-ray tube'
_exptl_absorpt_coefficient_mu 4.212
_exptl_absorpt_correction_T_max 1.00000
_exptl_absorpt_correction_T_min 0.50770
_exptl_absorpt_correction_type multi-scan
_exptl_absorpt_process_details
;
CrysAlisPro 1.171.39.46e (Rigaku Oxford Diffraction, 2018)
Empirical absorption correction using spherical harmonics,
 implemented in SCALE3 ABSPACK scaling algorithm.
;
_exptl_crystal_colour blue-green
_exptl_crystal_density_diffrn 1.758
_exptl_crystal_density_method 'not measured'
_exptl_crystal_description chunk
_exptl_crystal_F_000 305
_exptl_crystal_size_max .63
_exptl_crystal_size_mid .36
_exptl_crystal_size_min .12
_refine_diff_density_max 2.587
_refine_diff_density_min -0.651
_refine_diff_density_rms 0.137
_refine_ls_extinction_method none
_refine_ls_goodness_of_fit_ref 1.254
_refine_ls_hydrogen_treatment mixed
_refine_ls_matrix_type full
_refine_ls_number_parameters 170
_refine_ls_number_reflns 2214
_refine_ls_number_restraints 2
_refine_ls_restrained_S_all 1.254
_refine_ls_R_factor_all 0.0586
_refine_ls_R_factor_gt 0.0582
_refine_ls_shift/su_max 0.000
_refine_ls_shift/su_mean 0.000
_refine_ls_structure_factor_coef Fsqd
_refine_ls_weighting_details 'w=1/[\s^2^(Fo^2^)+(0.0821P)^2^+1.7947P] where P=(Fo^2^+2Fc^2^)/3'
_refine_ls_weighting_scheme calc
_refine_ls_wR_factor_gt 0.1677
_refine_ls_wR_factor_ref 0.1679
_reflns_Friedel_coverage 0.000
_reflns_number_gt 2175
_reflns_number_total 2214
_reflns_threshold_expression 'I > 2\s(I)'
_cod_data_source_file d0dt02716b2.cif
_cod_data_source_block ekdj120
_cod_depositor_comments 'Adding full bibliography for 7705494--7705499.cif.'
_cod_database_code 7705498
_shelx_shelxl_version_number 2018/3
_shelx_space_group_comment
;
The symmetry employed for this shelxl refinement is uniquely defined
by the following loop, which should always be used as a source of
symmetry information in preference to the above space-group names.
They are only intended as comments.
;

loop_
_space_group_symop_operation_xyz
'x, y, z'
'-x, -y, -z'

loop_
_atom_site_label
_atom_site_type_symbol
_atom_site_fract_x
_atom_site_fract_y
_atom_site_fract_z
_atom_site_U_iso_or_equiv
_atom_site_adp_type
_atom_site_occupancy
_atom_site_site_symmetry_order
_atom_site_calc_flag
_atom_site_refinement_flags_posn
_atom_site_refinement_flags_adp
_atom_site_refinement_flags_occupancy
_atom_site_disorder_assembly
_atom_site_disorder_group
CU1 Cu 0.500000 0.500000 0.500000 0.0131(3) Uani 1 2 d S . P . .
N1 N 0.7936(5) 0.5044(4) 0.5024(3) 0.0129(6) Uani 1 1 d . . . . .
C2 C 0.8669(6) 0.6327(5) 0.4379(3) 0.0148(7) Uani 1 1 d . . . . .
H2 H 0.778257 0.725889 0.394022 0.018 Uiso 1 1 calc R U . . .
C6 C 0.9270(6) 0.3727(5) 0.5638(3) 0.0146(7) Uani 1 1 d . . . . .
H6 H 0.880622 0.282475 0.608853 0.018 Uiso 1 1 calc R U . . .
N11 N 0.6344(6) 0.3430(5) 0.2305(3) 0.0176(7) Uani 1 1 d . . . . .
H11 H 0.597(8) 0.284(7) 0.303(5) 0.021 Uiso 1 1 d . U . . .
C12 C 0.6113(6) 0.5176(5) 0.2341(3) 0.0147(7) Uani 1 1 d . . . . .
O12 O 0.5406(4) 0.5927(4) 0.3330(2) 0.0166(6) Uani 1 1 d . . . . .
C13 C 0.6643(6) 0.6112(5) 0.1226(4) 0.0186(8) Uani 1 1 d . . . . .
H13 H 0.642962 0.733346 0.119734 0.022 Uiso 1 1 calc R U . . .
C14 C 0.7463(7) 0.5238(6) 0.0191(4) 0.0192(8) Uani 1 1 d . . . . .
H14 H 0.782617 0.587061 -0.052974 0.023 Uiso 1 1 calc R U . . .
C15 C 0.7771(7) 0.3388(6) 0.0195(4) 0.0197(8) Uani 1 1 d . . . . .
C16 C 0.7159(7) 0.2540(6) 0.1271(4) 0.0189(8) Uani 1 1 d . . . . .
H16 H 0.729707 0.133621 0.130517 0.023 Uiso 1 1 calc R U . . .
C17 C 0.8717(8) 0.2414(7) -0.0941(4) 0.0261(9) Uani 1 1 d . . . . .
H17A H 1.027275 0.211288 -0.116611 0.031 Uiso 1 1 calc R U . . .
H17B H 0.805994 0.318807 -0.156695 0.031 Uiso 1 1 calc R U . . .
H17C H 0.842050 0.131915 -0.081285 0.031 Uiso 1 1 calc R U . . .
O1W O 0.3284(5) 0.8149(4) 0.5366(2) 0.0181(6) Uani 1 1 d D . . . .
H1A H 0.192(3) 0.868(7) 0.561(5) 0.022 Uiso 1 1 d D U . . .
H1B H 0.357(8) 0.880(6) 0.476(3) 0.022 Uiso 1 1 d D U . . .
CL1 Cl -0.24415(15) 0.88402(12) 0.73240(8) 0.0179(3) Uani 1 1 d . . . . .
O1 O -0.4150(6) 0.9445(5) 0.6663(3) 0.0296(7) Uani 1 1 d . . . . .
O2 O -0.0945(5) 0.9773(4) 0.6770(3) 0.0250(7) Uani 1 1 d . . . . .
O3 O -0.1268(6) 0.6914(4) 0.7262(3) 0.0284(7) Uani 1 1 d . . . . .
O4 O -0.3396(5) 0.9281(4) 0.8541(3) 0.0274(7) Uani 1 1 d . . . . .

loop_
_atom_site_aniso_label
_atom_site_aniso_U_11
_atom_site_aniso_U_22
_atom_site_aniso_U_33
_atom_site_aniso_U_23
_atom_site_aniso_U_13
_atom_site_aniso_U_12
CU1 0.0152(4) 0.0156(4) 0.0100(4) 0.0017(3) -0.0043(3) -0.0076(3)
N1 0.0187(15) 0.0104(14) 0.0092(14) -0.0005(11) -0.0025(11) -0.0057(12)
C2 0.0200(18) 0.0121(17) 0.0127(17) 0.0024(14) -0.0063(14) -0.0060(14)
C6 0.0193(18) 0.0128(17) 0.0125(17) 0.0004(14) -0.0027(14) -0.0077(14)
N11 0.0219(16) 0.0160(16) 0.0156(17) 0.0019(13) -0.0047(13) -0.0087(13)
C12 0.0145(17) 0.0169(18) 0.0136(17) 0.0018(14) -0.0057(14) -0.0062(14)
O12 0.0195(13) 0.0181(13) 0.0129(13) 0.0011(11) -0.0050(10) -0.0080(11)
C13 0.0209(19) 0.0172(19) 0.018(2) 0.0027(15) -0.0047(15) -0.0087(15)
C14 0.0214(19) 0.024(2) 0.0105(18) 0.0058(15) -0.0061(14) -0.0075(16)
C15 0.0196(18) 0.025(2) 0.0153(19) -0.0008(16) -0.0059(15) -0.0081(16)
C16 0.0239(19) 0.0188(19) 0.0161(19) -0.0009(15) -0.0054(15) -0.0097(16)
C17 0.030(2) 0.032(2) 0.017(2) -0.0052(18) -0.0051(17) -0.0104(18)
O1W 0.0212(14) 0.0170(14) 0.0144(13) 0.0023(11) -0.0043(11) -0.0067(11)
CL1 0.0239(5) 0.0143(5) 0.0155(5) 0.0017(3) -0.0037(4) -0.0088(4)
O1 0.0369(18) 0.0306(17) 0.0292(17) 0.0143(14) -0.0180(14) -0.0206(15)
O2 0.0241(15) 0.0212(15) 0.0283(17) 0.0055(12) -0.0032(12) -0.0119(12)
O3 0.0417(18) 0.0145(15) 0.0236(16) -0.0001(12) -0.0028(13) -0.0088(13)
O4 0.0373(17) 0.0242(16) 0.0185(15) -0.0040(12) 0.0011(13) -0.0133(13)

loop_
_atom_type_symbol
_atom_type_description
_atom_type_scat_dispersion_real
_atom_type_scat_dispersion_imag
_atom_type_scat_source
C C 0.0181 0.0091 'International Tables Vol C Tables 4.2.6.8 and 6.1.1.4'
H H 0.0000 0.0000 'International Tables Vol C Tables 4.2.6.8 and 6.1.1.4'
N N 0.0311 0.0180 'International Tables Vol C Tables 4.2.6.8 and 6.1.1.4'
O O 0.0492 0.0322 'International Tables Vol C Tables 4.2.6.8 and 6.1.1.4'
Cl Cl 0.3639 0.7018 'International Tables Vol C Tables 4.2.6.8 and 6.1.1.4'
Cu Cu -1.9646 0.5888 'International Tables Vol C Tables 4.2.6.8 and 6.1.1.4'

loop_
_geom_angle_atom_site_label_1
_geom_angle_atom_site_label_2
_geom_angle_atom_site_label_3
_geom_angle
_geom_angle_site_symmetry_1
_geom_angle_site_symmetry_3
_geom_angle_publ_flag
O12 CU1 O12 180.0 . 2_666 ?
O12 CU1 N1 90.67(12) . 2_666 ?
O12 CU1 N1 89.33(12) 2_666 2_666 ?
O12 CU1 N1 89.33(12) . . ?
O12 CU1 N1 90.67(12) 2_666 . ?
N1 CU1 N1 180.00(17) 2_666 . ?
O12 CU1 O1W 96.51(10) . 2_666 ?
O12 CU1 O1W 83.49(10) 2_666 2_666 ?
N1 CU1 O1W 89.75(11) 2_666 2_666 ?
N1 CU1 O1W 90.26(11) . 2_666 ?
O12 CU1 O1W 83.49(10) . . ?
O12 CU1 O1W 96.51(10) 2_666 . ?
N1 CU1 O1W 90.25(11) 2_666 . ?
N1 CU1 O1W 89.74(11) . . ?
O1W CU1 O1W 180.00(14) 2_666 . ?
C6 N1 C2 117.4(3) . . ?
C6 N1 CU1 120.5(3) . . ?
C2 N1 CU1 122.0(3) . . ?
N1 C2 C6 120.9(4) . 2_766 ?
N1 C6 C2 121.7(3) . 2_766 ?
C12 N11 C16 123.4(4) . . ?
O12 C12 N11 121.1(4) . . ?
O12 C12 C13 122.6(4) . . ?
N11 C12 C13 116.3(3) . . ?
C12 O12 CU1 133.6(3) . . ?
C14 C13 C12 120.6(4) . . ?
C13 C14 C15 121.4(4) . . ?
C16 C15 C14 116.9(4) . . ?
C16 C15 C17 121.7(4) . . ?
C14 C15 C17 121.4(4) . . ?
C15 C16 N11 121.2(4) . . ?
O4 CL1 O3 110.36(19) . . ?
O4 CL1 O1 109.7(2) . . ?
O3 CL1 O1 109.5(2) . . ?
O4 CL1 O2 109.81(19) . . ?
O3 CL1 O2 109.35(19) . . ?
O1 CL1 O2 108.03(19) . . ?

loop_
_geom_bond_atom_site_label_1
_geom_bond_atom_site_label_2
_geom_bond_distance
_geom_bond_site_symmetry_2
_geom_bond_publ_flag
CU1 O12 1.946(3) . ?
CU1 O12 1.946(3) 2_666 ?
CU1 N1 2.032(3) 2_666 ?
CU1 N1 2.032(3) . ?
CU1 O1W 2.385(3) 2_666 ?
CU1 O1W 2.385(3) . ?
N1 C6 1.338(5) . ?
N1 C2 1.350(5) . ?
C2 C6 1.388(5) 2_766 ?
C6 C2 1.388(5) 2_766 ?
N11 C12 1.357(5) . ?
N11 C16 1.373(5) . ?
C12 O12 1.276(5) . ?
C12 C13 1.417(6) . ?
C13 C14 1.366(6) . ?
C14 C15 1.417(6) . ?
C15 C16 1.362(6) . ?
C15 C17 1.504(6) . ?
CL1 O4 1.429(3) . ?
CL1 O3 1.435(3) . ?
CL1 O1 1.453(3) . ?
CL1 O2 1.454(3) . ?

loop_
_geom_hbond_atom_site_label_D
_geom_hbond_atom_site_label_H
_geom_hbond_atom_site_label_A
_geom_hbond_distance_DH
_geom_hbond_distance_HA
_geom_hbond_distance_DA
_geom_hbond_angle_DHA
_geom_hbond_site_symmetry_A
C6 H6 O2_$1 0.93 2.40 3.271(5) 156.3 1_645
N11 H11 O1W_$2 0.92(6) 2.02(6) 2.823(5) 145(4) 2_666
N11 H11 O1_$3 0.92(6) 2.53(5) 3.144(5) 125(4) 2_566
O1W H1A O2 0.84(2) 2.00(3) 2.799(4) 158(5) .
O1W H1B CL1_$4 0.83(2) 2.89(3) 3.643(3) 151(4) 2_576
O1W H1B O1_$4 0.83(2) 2.04(2) 2.873(4) 176(5) 2_576

loop_
_geom_torsion_atom_site_label_1
_geom_torsion_atom_site_label_2
_geom_torsion_atom_site_label_3
_geom_torsion_atom_site_label_4
_geom_torsion
_geom_torsion_site_symmetry_1
_geom_torsion_site_symmetry_2
_geom_torsion_site_symmetry_3
_geom_torsion_site_symmetry_4
_geom_torsion_publ_flag
C6 N1 C2 C6 -0.2(6) . . . 2_766 ?
CU1 N1 C2 C6 -176.6(3) . . . 2_766 ?
C2 N1 C6 C2 0.2(6) . . . 2_766 ?
CU1 N1 C6 C2 176.7(3) . . . 2_766 ?
C16 N11 C12 O12 -178.0(3) . . . . ?
C16 N11 C12 C13 3.7(6) . . . . ?
N11 C12 O12 CU1 14.0(5) . . . . ?
C13 C12 O12 CU1 -167.7(3) . . . . ?
O12 C12 C13 C14 177.9(4) . . . . ?
N11 C12 C13 C14 -3.8(6) . . . . ?
C12 C13 C14 C15 1.2(6) . . . . ?
C13 C14 C15 C16 1.6(6) . . . . ?
C13 C14 C15 C17 -178.7(4) . . . . ?
C14 C15 C16 N11 -1.9(6) . . . . ?
C17 C15 C16 N11 178.5(4) . . . . ?
C12 N11 C16 C15 -0.9(6) . . . . ?
